data_2016363
loop_
_publ_author_name
'Lou, Benyong'
'Bostr\"om, Dan'
'Velaga, Sitaram P.'

_publ_section_title
;
 Hydrogen-bonding interactions in the 4-aminobenzoic acid salt of
 atenolol monohydrate
;
_journal_coeditor_code SQ3104
_journal_issue 12
_journal_name_full 'Acta Crystallographica Section C'
_journal_page_first o714
_journal_page_last o716
_journal_paper_doi 10.1107/S0108270107051049
_journal_volume 63
_journal_year 2007
_chemical_formula_iupac 'C14 H23 N2 O3 +, C7 H6 N O2 -, H2 O'
_chemical_formula_moiety 'C14 H23 N2 O3 +, C7 H6 N O2 -, H2 O'
_chemical_formula_sum 'C21 H31 N3 O6'
_chemical_formula_weight 421.49
_chemical_name_systematic
;
{3-[4-(aminocarbonylmethyl)phenoxy]-2-hydroxypropyl)isopropylammonium
4-aminobenzoate monohydrate
;
_space_group_IT_number 15
_symmetry_cell_setting monoclinic
_symmetry_space_group_name_Hall '-C 2yc'
_symmetry_space_group_name_H-M 'C 1 2/c 1'
_atom_sites_solution_hydrogens geom
_atom_sites_solution_primary direct
_atom_sites_solution_secondary difmap
_audit_creation_method SHELXL-97
_cell_angle_alpha 90.00
_cell_angle_beta 122.34(3)
_cell_angle_gamma 90.00
_cell_formula_units_Z 8
_cell_length_a 28.547(6)
_cell_length_b 7.4223(15)
_cell_length_c 23.822(5)
_cell_measurement_reflns_used 31999
_cell_measurement_temperature 150(2)
_cell_measurement_theta_max 27.485
_cell_measurement_theta_min 2.546
_cell_volume 4265(2)
_computing_cell_refinement 'HKL Scalepack (Otwinowski & Minor, 1997)'
_computing_data_collection 'COLLECT (Nonius, 1999)'
_computing_data_reduction 'HKL Denzo and Scalepack (Otwinowski & Minor, 1997)'
_computing_molecular_graphics 'X-seed (Barbour, 2001)'
_computing_publication_material 'SHELXL97 (Sheldrick, 1997)'
_computing_structure_refinement 'SHELXL97 (Sheldrick, 1997)'
_computing_structure_solution 'SHELXS97 (Sheldrick, 1997)'
_diffrn_ambient_temperature 150(2)
_diffrn_detector_area_resol_mean 9
_diffrn_measured_fraction_theta_full 0.997
_diffrn_measured_fraction_theta_max 0.997
_diffrn_measurement_device_type 'Nonius KappaCCD'
_diffrn_measurement_method CCD
_diffrn_radiation_monochromator graphite
_diffrn_radiation_source 'fine-focus sealed tube'
_diffrn_radiation_type MoK\a
_diffrn_radiation_wavelength 0.71073
_diffrn_reflns_av_R_equivalents 0.0206
_diffrn_reflns_av_sigmaI/netI 0.0283
_diffrn_reflns_limit_h_max 36
_diffrn_reflns_limit_h_min -36
_diffrn_reflns_limit_k_max 9
_diffrn_reflns_limit_k_min -8
_diffrn_reflns_limit_l_max 30
_diffrn_reflns_limit_l_min -30
_diffrn_reflns_number 8459
_diffrn_reflns_theta_full 27.50
_diffrn_reflns_theta_max 27.50
_diffrn_reflns_theta_min 2.86
_exptl_absorpt_coefficient_mu 0.097
_exptl_absorpt_correction_type none
_exptl_crystal_colour colorless
_exptl_crystal_density_diffrn 1.313
_exptl_crystal_density_method 'not measured'
_exptl_crystal_description prism
_exptl_crystal_F_000 1808
_exptl_crystal_size_max 0.48
_exptl_crystal_size_mid 0.20
_exptl_crystal_size_min 0.16
_refine_diff_density_max 0.664
_refine_diff_density_min -0.280
_refine_ls_extinction_method none
_refine_ls_goodness_of_fit_ref 1.076
_refine_ls_hydrogen_treatment mixed
_refine_ls_matrix_type full
_refine_ls_number_parameters 309
_refine_ls_number_reflns 4897
_refine_ls_number_restraints 9
_refine_ls_restrained_S_all 1.076
_refine_ls_R_factor_all 0.0638
_refine_ls_R_factor_gt 0.0482
_refine_ls_shift/su_max 0.000
_refine_ls_shift/su_mean 0.000
_refine_ls_structure_factor_coef Fsqd
_refine_ls_weighting_details 'calc w=1/[\s^2^(Fo^2^)+(0.0684P)^2^+3.8210P] where P=(Fo^2^+2Fc^2^)/3'
_refine_ls_weighting_scheme calc
_refine_ls_wR_factor_gt 0.1282
_refine_ls_wR_factor_ref 0.1379
_reflns_number_gt 3926
_reflns_number_total 4897
_reflns_threshold_expression >2sigma(I)
_cod_data_source_file sq3104.cif
_cod_data_source_block I
_cod_original_cell_volume 4265.(2)
_cod_original_sg_symbol_Hall -C2yc
_cod_original_sg_symbol_H-M C2/c
_cod_database_code 2016363
_cod_database_fobs_code 2016363

loop_
_symmetry_equiv_pos_as_xyz
'x, y, z'
'-x, y, -z+1/2'
'x+1/2, y+1/2, z'
'-x+1/2, y+1/2, -z+1/2'
'-x, -y, -z'
'x, -y, z-1/2'
'-x+1/2, -y+1/2, -z'
'x+1/2, -y+1/2, z-1/2'

loop_
_atom_site_type_symbol
_atom_site_label
_atom_site_fract_x
_atom_site_fract_y
_atom_site_fract_z
_atom_site_U_iso_or_equiv
_atom_site_adp_type
_atom_site_calc_flag
_atom_site_refinement_flags
_atom_site_occupancy
O O1 0.73138(5) 1.06180(19) 0.95218(6) 0.0379(3) Uani d . 1
O O2 0.57171(5) 0.80667(17) 0.66372(5) 0.0274(3) Uani d . 1
O O3 0.50747(5) 0.65977(16) 0.54222(6) 0.0256(3) Uani d D 1
H H3 0.4804(8) 0.697(4) 0.5025(7) 0.070(8) Uiso d D 1
O O4 0.37605(5) 0.87151(18) 0.45027(6) 0.0327(3) Uani d . 1
O O5 0.43244(5) 0.75400(17) 0.42186(6) 0.0295(3) Uani d . 1
O O6 0.45848(5) 0.97970(16) 0.57502(6) 0.0281(3) Uani d D 1
H H6A 0.4876(7) 0.913(3) 0.5921(12) 0.058(7) Uiso d D 1
H H6B 0.4339(8) 0.934(3) 0.5368(7) 0.056(7) Uiso d D 1
N N1 0.70651(6) 1.0551(2) 1.02724(7) 0.0314(3) Uani d D 1
H H1A 0.7251(8) 1.154(2) 1.0446(11) 0.043(6) Uiso d D 1
H H1B 0.6844(8) 1.008(3) 1.0379(11) 0.039(6) Uiso d D 1
N N2 0.54407(6) 0.65511(19) 0.45103(7) 0.0222(3) Uani d D 1
H H8 0.5382(8) 0.7656(15) 0.4369(9) 0.032(5) Uiso d D 1
H H9 0.5137(6) 0.608(3) 0.4443(10) 0.033(5) Uiso d D 1
N N3 0.22681(6) 0.9619(2) 0.13403(7) 0.0321(3) Uani d D 1
H H3A 0.2401(8) 0.967(3) 0.1088(9) 0.034(5) Uiso d D 1
H H3B 0.2034(8) 1.046(2) 0.1274(11) 0.041(6) Uiso d D 1
C C1 0.70517(7) 0.9912(2) 0.97382(8) 0.0261(3) Uani d . 1
C C2 0.67087(7) 0.8208(2) 0.94343(8) 0.0261(3) Uani d . 1
H H2A 0.6950 0.7144 0.9646 0.031 Uiso calc R 1
H H2B 0.6412 0.8169 0.9532 0.031 Uiso calc R 1
C C3 0.64480(6) 0.8094(2) 0.86914(8) 0.0233(3) Uani d . 1
C C4 0.59326(7) 0.8875(2) 0.82566(8) 0.0280(4) Uani d . 1
H H4 0.5739 0.9448 0.8431 0.034 Uiso calc R 1
C C5 0.56977(7) 0.8832(2) 0.75769(8) 0.0282(4) Uani d . 1
H H5 0.5347 0.9377 0.7288 0.034 Uiso calc R 1
C C6 0.67132(6) 0.7238(2) 0.84205(8) 0.0251(3) Uani d . 1
H H6 0.7063 0.6685 0.8709 0.030 Uiso calc R 1
C C7 0.64824(6) 0.7166(2) 0.77379(8) 0.0251(3) Uani d . 1
H H7 0.6670 0.6559 0.7563 0.030 Uiso calc R 1
C C8 0.59759(6) 0.7990(2) 0.73166(7) 0.0230(3) Uani d . 1
C C9 0.59748(6) 0.7151(2) 0.63417(7) 0.0222(3) Uani d . 1
H H9A 0.6026 0.5858 0.6463 0.027 Uiso calc R 1
H H9B 0.6341 0.7688 0.6492 0.027 Uiso calc R 1
C C10 0.55851(6) 0.7380(2) 0.55980(7) 0.0222(3) Uani d . 1
H H10 0.5528 0.8695 0.5490 0.027 Uiso calc R 1
C C11 0.58429(6) 0.6518(2) 0.52428(7) 0.0226(3) Uani d . 1
H H11A 0.6183 0.7183 0.5354 0.027 Uiso calc R 1
H H11B 0.5948 0.5257 0.5394 0.027 Uiso calc R 1
C C12 0.56114(7) 0.5527(2) 0.41016(8) 0.0263(4) Uani d . 1
H H12 0.5682 0.4245 0.4255 0.032 Uiso calc R 1
C C13 0.61379(8) 0.6293(3) 0.41884(10) 0.0334(4) Uani d . 1
H H13A 0.6447 0.6106 0.4647 0.050 Uiso calc R 1
H H13B 0.6090 0.7586 0.4090 0.050 Uiso calc R 1
H H13C 0.6218 0.5683 0.3884 0.050 Uiso calc R 1
C C14 0.51309(8) 0.5568(3) 0.33857(9) 0.0398(5) Uani d . 1
H H14A 0.5064 0.6812 0.3223 0.060 Uiso calc R 1
H H14B 0.4798 0.5094 0.3356 0.060 Uiso calc R 1
H H14C 0.5220 0.4826 0.3115 0.060 Uiso calc R 1
C C15 0.38704(6) 0.8242(2) 0.40757(8) 0.0232(3) Uani d . 1
C C16 0.34397(6) 0.8527(2) 0.33539(8) 0.0217(3) Uani d . 1
C C17 0.35378(6) 0.8016(2) 0.28615(8) 0.0241(3) Uani d . 1
H H17 0.3876 0.7428 0.2986 0.029 Uiso calc R 1
C C18 0.31528(7) 0.8349(2) 0.21960(8) 0.0255(3) Uani d . 1
H H18 0.3224 0.7960 0.1868 0.031 Uiso calc R 1
C C19 0.29433(6) 0.9401(2) 0.31583(8) 0.0238(3) Uani d . 1
H H19 0.2867 0.9750 0.3485 0.029 Uiso calc R 1
C C20 0.25600(6) 0.9771(2) 0.24964(8) 0.0247(3) Uani d . 1
H H20 0.2226 1.0380 0.2375 0.030 Uiso calc R 1
C C21 0.26583(6) 0.9259(2) 0.20052(8) 0.0247(3) Uani d . 1

loop_
_atom_site_aniso_label
_atom_site_aniso_U_11
_atom_site_aniso_U_22
_atom_site_aniso_U_33
_atom_site_aniso_U_12
_atom_site_aniso_U_13
_atom_site_aniso_U_23
O1 0.0402(7) 0.0451(8) 0.0357(7) -0.0137(6) 0.0250(6) -0.0130(6)
O2 0.0247(6) 0.0380(7) 0.0172(5) 0.0050(5) 0.0096(5) -0.0017(5)
O3 0.0235(6) 0.0281(6) 0.0225(6) -0.0037(5) 0.0106(5) -0.0009(5)
O4 0.0296(6) 0.0454(8) 0.0232(6) -0.0003(5) 0.0142(5) 0.0016(5)
O5 0.0239(6) 0.0340(7) 0.0247(6) 0.0044(5) 0.0090(5) 0.0039(5)
O6 0.0296(6) 0.0281(6) 0.0274(6) 0.0044(5) 0.0158(5) 0.0019(5)
N1 0.0334(8) 0.0360(9) 0.0223(7) 0.0007(7) 0.0132(6) -0.0052(6)
N2 0.0231(7) 0.0247(7) 0.0195(7) -0.0029(5) 0.0119(6) -0.0021(5)
N3 0.0251(7) 0.0450(9) 0.0228(7) 0.0017(7) 0.0106(6) 0.0047(7)
C1 0.0227(7) 0.0315(9) 0.0197(7) 0.0031(7) 0.0084(6) -0.0025(7)
C2 0.0269(8) 0.0316(9) 0.0194(8) -0.0001(7) 0.0121(7) -0.0012(7)
C3 0.0222(7) 0.0262(8) 0.0200(7) -0.0032(6) 0.0103(6) -0.0026(6)
C4 0.0244(8) 0.0358(9) 0.0252(8) 0.0029(7) 0.0141(7) -0.0044(7)
C5 0.0205(7) 0.0387(9) 0.0217(8) 0.0048(7) 0.0089(6) -0.0023(7)
C6 0.0215(7) 0.0295(8) 0.0204(8) 0.0037(6) 0.0085(6) -0.0002(7)
C7 0.0235(8) 0.0294(8) 0.0229(8) 0.0031(6) 0.0128(7) -0.0029(7)
C8 0.0210(7) 0.0275(8) 0.0183(7) -0.0023(6) 0.0090(6) -0.0030(6)
C9 0.0227(7) 0.0254(8) 0.0189(7) -0.0025(6) 0.0114(6) -0.0036(6)
C10 0.0221(7) 0.0250(8) 0.0190(7) -0.0023(6) 0.0105(6) -0.0005(6)
C11 0.0231(7) 0.0252(8) 0.0166(7) -0.0009(6) 0.0088(6) 0.0004(6)
C12 0.0355(9) 0.0232(8) 0.0263(8) -0.0029(7) 0.0206(7) -0.0041(7)
C13 0.0369(9) 0.0347(9) 0.0373(10) -0.0009(8) 0.0255(8) -0.0047(8)
C14 0.0437(11) 0.0518(12) 0.0258(9) -0.0092(9) 0.0198(8) -0.0098(9)
C15 0.0228(7) 0.0214(7) 0.0229(8) -0.0045(6) 0.0106(6) 0.0022(6)
C16 0.0201(7) 0.0215(7) 0.0224(8) -0.0035(6) 0.0106(6) 0.0011(6)
C17 0.0205(7) 0.0246(8) 0.0281(8) 0.0002(6) 0.0136(7) 0.0012(7)
C18 0.0264(8) 0.0288(8) 0.0236(8) -0.0011(6) 0.0150(7) -0.0003(7)
C19 0.0243(8) 0.0258(8) 0.0236(8) -0.0025(6) 0.0143(7) 0.0001(6)
C20 0.0193(7) 0.0280(8) 0.0261(8) 0.0005(6) 0.0116(6) 0.0028(7)
C21 0.0219(7) 0.0273(8) 0.0229(8) -0.0042(6) 0.0105(6) 0.0010(6)

loop_
_atom_type_symbol
_atom_type_description
_atom_type_scat_dispersion_real
_atom_type_scat_dispersion_imag
_atom_type_scat_source
C C 0.0033 0.0016 'International Tables Vol C Tables 4.2.6.8 and 6.1.1.4'
H H 0.0000 0.0000 'International Tables Vol C Tables 4.2.6.8 and 6.1.1.4'
O O 0.0106 0.0060 'International Tables Vol C Tables 4.2.6.8 and 6.1.1.4'
N N 0.0061 0.0033 'International Tables Vol C Tables 4.2.6.8 and 6.1.1.4'

loop_
_geom_angle_atom_site_label_1
_geom_angle_atom_site_label_2
_geom_angle_atom_site_label_3
_geom_angle
C8 O2 C9 117.71(12)
C10 O3 H3 111.2(18)
H6A O6 H6B 108(2)
C1 N1 H1B 118.6(15)
C1 N1 H1A 116.8(16)
H1B N1 H1A 124(2)
C11 N2 C12 115.81(13)
C11 N2 H8 109.8(14)
C12 N2 H8 106.7(13)
C11 N2 H9 106.2(14)
C12 N2 H9 108.1(14)
H8 N2 H9 110.2(19)
C21 N3 H3A 114.7(14)
C21 N3 H3B 114.6(15)
H3A N3 H3B 115(2)
O1 C1 N1 122.19(17)
O1 C1 C2 122.31(15)
N1 C1 C2 115.45(15)
C3 C2 C1 113.05(14)
C3 C2 H2A 109.0
C1 C2 H2A 109.0
C3 C2 H2B 109.0
C1 C2 H2B 109.0
H2A C2 H2B 107.8
C6 C3 C4 117.88(14)
C6 C3 C2 121.47(14)
C4 C3 C2 120.65(15)
C5 C4 C3 121.24(15)
C5 C4 H4 119.4
C3 C4 H4 119.4
C4 C5 C8 119.86(15)
C4 C5 H5 120.1
C8 C5 H5 120.1
C3 C6 C7 121.84(15)
C3 C6 H6 119.1
C7 C6 H6 119.1
C8 C7 C6 119.21(15)
C8 C7 H7 120.4
C6 C7 H7 120.4
O2 C8 C7 124.51(14)
O2 C8 C5 115.53(14)
C7 C8 C5 119.95(15)
O2 C9 C10 105.80(12)
O2 C9 H9A 110.6
C10 C9 H9A 110.6
O2 C9 H9B 110.6
C10 C9 H9B 110.6
H9A C9 H9B 108.7
O3 C10 C9 107.30(12)
O3 C10 C11 113.01(13)
C9 C10 C11 109.30(13)
O3 C10 H10 109.1
C9 C10 H10 109.1
C11 C10 H10 109.1
N2 C11 C10 110.12(12)
N2 C11 H11A 109.6
C10 C11 H11A 109.6
N2 C11 H11B 109.6
C10 C11 H11B 109.6
H11A C11 H11B 108.2
N2 C12 C14 107.84(14)
N2 C12 C13 111.26(13)
C14 C12 C13 112.44(15)
N2 C12 H12 108.4
C14 C12 H12 108.4
C13 C12 H12 108.4
C12 C13 H13A 109.5
C12 C13 H13B 109.5
H13A C13 H13B 109.5
C12 C13 H13C 109.5
H13A C13 H13C 109.5
H13B C13 H13C 109.5
C12 C14 H14A 109.5
C12 C14 H14B 109.5
H14A C14 H14B 109.5
C12 C14 H14C 109.5
H14A C14 H14C 109.5
H14B C14 H14C 109.5
O5 C15 O4 123.95(15)
O5 C15 C16 117.42(14)
O4 C15 C16 118.63(14)
C19 C16 C17 118.08(14)
C19 C16 C15 120.82(14)
C17 C16 C15 121.00(14)
C18 C17 C16 121.36(15)
C18 C17 H17 119.3
C16 C17 H17 119.3
C17 C18 C21 120.09(15)
C17 C18 H18 120.0
C21 C18 H18 120.0
C20 C19 C16 121.13(15)
C20 C19 H19 119.4
C16 C19 H19 119.4
C19 C20 C21 120.72(15)
C19 C20 H20 119.6
C21 C20 H20 119.6
N3 C21 C20 120.36(15)
N3 C21 C18 121.04(15)
C20 C21 C18 118.59(15)

loop_
_geom_bond_atom_site_label_1
_geom_bond_atom_site_label_2
_geom_bond_distance
O1 C1 1.230(2)
O2 C8 1.3745(19)
O2 C9 1.4329(19)
O3 C10 1.4078(19)
O3 H3 0.887(10)
O4 C15 1.264(2)
O5 C15 1.263(2)
O6 H6A 0.862(10)
O6 H6B 0.866(10)
N1 C1 1.339(2)
N1 H1B 0.868(10)
N1 H1A 0.868(10)
N2 C11 1.490(2)
N2 C12 1.507(2)
N2 H8 0.868(9)
N2 H9 0.866(9)
N3 C21 1.390(2)
N3 H3A 0.865(9)
N3 H3B 0.866(10)
C1 C2 1.524(2)
C2 C3 1.511(2)
C2 H2A 0.9900
C2 H2B 0.9900
C3 C6 1.384(2)
C3 C4 1.394(2)
C4 C5 1.382(2)
C4 H4 0.9500
C5 C8 1.390(2)
C5 H5 0.9500
C6 C7 1.391(2)
C6 H6 0.9500
C7 C8 1.385(2)
C7 H7 0.9500
C9 C10 1.515(2)
C9 H9A 0.9900
C9 H9B 0.9900
C10 C11 1.528(2)
C10 H10 1.0000
C11 H11A 0.9900
C11 H11B 0.9900
C12 C14 1.513(3)
C12 C13 1.514(2)
C12 H12 1.0000
C13 H13A 0.9800
C13 H13B 0.9800
C13 H13C 0.9800
C14 H14A 0.9800
C14 H14B 0.9800
C14 H14C 0.9800
C15 C16 1.500(2)
C16 C19 1.393(2)
C16 C17 1.396(2)
C17 C18 1.385(2)
C17 H17 0.9500
C18 C21 1.403(2)
C18 H18 0.9500
C19 C20 1.383(2)
C19 H19 0.9500
C20 C21 1.394(2)
C20 H20 0.9500

loop_
_geom_hbond_atom_site_label_D
_geom_hbond_atom_site_label_H
_geom_hbond_atom_site_label_A
_geom_hbond_site_symmetry_A
_geom_hbond_distance_DH
_geom_hbond_distance_HA
_geom_hbond_distance_DA
_geom_hbond_angle_DHA
O6 H6A O2 . 0.862(10) 2.216(13) 3.042(2) 161(2)
O6 H6B O4 . 0.866(10) 1.885(11) 2.744(2) 171(3)
O3 H3 O5 . 0.887(10) 1.712(11) 2.5937(19) 172(3)
N1 H1B O4 2_656 0.868(10) 2.147(10) 3.008(2) 171(2)
N3 H3A O1 5_676 0.865(9) 2.022(10) 2.880(2) 171(2)
N2 H8 O6 5_676 0.868(9) 1.921(11) 2.7729(19) 166(2)
N2 H9 O3 5_666 0.866(9) 2.150(17) 2.8120(19) 132.9(18)
